data_7700866
loop_
_publ_author_name
'Li, Zhuang'
'Zhang, Shengzi'
'Xing, Wenhao'
'Lin, Zheshuai'
'Yao, Jiyong'
'Wu, Yicheng'

_publ_section_title
;
 Ba<sub>8</sub>SrPb<sub>24</sub>O<sub>24</sub>Cl<sub>18</sub>: the first
 alkali-earth metal lead(ii) oxyhalide with an intriguing multimember-ring
 layer.
;
_journal_issue 12
_journal_name_full 'Dalton transactions (Cambridge, England : 2003)'
_journal_page_first 3667
_journal_page_last 3671
_journal_paper_doi 10.1039/c9dt02839k
_journal_volume 49
_journal_year 2020
_chemical_formula_moiety '0.17(Ba16 Cl36 O48 Pb48 Sr2)'
_chemical_formula_sum 'Ba2.67 Cl6 O8 Pb8 Sr0.33'
_chemical_formula_weight 2393.67
_space_group_crystal_system tetragonal
_space_group_IT_number 87
_space_group_name_Hall '-I 4'
_space_group_name_H-M_alt 'I 4/m'
_symmetry_space_group_name_Hall '-I 4'
_symmetry_space_group_name_H-M 'I 4/m'
_atom_sites_solution_primary dual
_audit_creation_date 2019-02-28
_audit_creation_method
;
Olex2 1.2
(compiled 2018.05.29 svn.r3508 for OlexSys, GUI svn.r5506)
;
_audit_update_record
;
2019-06-14 deposited with the CCDC.    2019-08-19 downloaded from the CCDC.
;
_cell_angle_alpha 90
_cell_angle_beta 90
_cell_angle_gamma 90
_cell_formula_units_Z 6
_cell_length_a 16.2418(4)
_cell_length_b 16.2418(4)
_cell_length_c 12.9864(6)
_cell_measurement_reflns_used 8712
_cell_measurement_temperature 292.79(10)
_cell_measurement_theta_max 26.3340
_cell_measurement_theta_min 3.1210
_cell_volume 3425.8(2)
_computing_cell_refinement 'CrysAlisPro 1.171.39.44a (Rigaku OD, 2018)'
_computing_data_collection 'CrysAlisPro 1.171.39.44a (Rigaku OD, 2018)'
_computing_data_reduction 'CrysAlisPro 1.171.39.44a (Rigaku OD, 2018)'
_computing_molecular_graphics 'Olex2 (Dolomanov et al., 2009)'
_computing_publication_material 'Olex2 (Dolomanov et al., 2009)'
_computing_structure_refinement 'ShelXL (Sheldrick, 2015)'
_computing_structure_solution 'ShelXT (Sheldrick, 2015)'
_diffrn_ambient_environment air
_diffrn_ambient_temperature 292.79(10)
_diffrn_detector 'CCD plate'
_diffrn_detector_type HyPix
_diffrn_measured_fraction_theta_full 0.998
_diffrn_measured_fraction_theta_max 0.998
_diffrn_measurement_details
;
List of Runs (angles in degrees, time in seconds):

  # Type    Start    End  Width  t~exp~   \w     \q     \k     \f   Frames
#--------------------------------------------------------------------------
  1  \w    -18.00  64.00   0.50   10.00    --   -4.63  57.00   0.00  164
  2  \w    -17.00  69.00   0.50   10.00    --   -4.63  19.00 120.00  172
  3  \w    -24.00  24.00   0.50   10.00    --   -4.63 -99.00 150.00   96
  4  \w     -8.00  18.00   0.50   10.00    --    5.81 -99.00  90.00   52
  5  \w    -24.00   3.00   0.50   10.00    --   -4.63 -99.00  30.00   54
  6  \w    -25.00  27.00   0.50   10.00    --   -4.63 -99.00 -90.00  104
  7  \w    -19.00  11.00   0.50   10.00    --   -4.63 -99.00-120.00   60
  8  \w    -25.00   4.00   0.50   10.00    --    5.81 -99.00-150.00   58
  9  \w    -19.00  13.00   0.50   10.00    --   -4.63  77.00-180.00   64
 10  \w     21.00  55.00   0.50   10.00    --   -4.63  77.00-180.00   68
;
_diffrn_measurement_device 'four-circle diffractometer'
_diffrn_measurement_device_type 'XtaLAB Synergy, Dualflex, HyPix'
_diffrn_measurement_method '\w scans'
_diffrn_orient_matrix_type 'CrysAlisPro convention (1999,Acta A55,543-557)'
_diffrn_orient_matrix_UB_11 0.0171199000
_diffrn_orient_matrix_UB_12 -0.0389950000
_diffrn_orient_matrix_UB_13 0.0120304000
_diffrn_orient_matrix_UB_21 -0.0401120000
_diffrn_orient_matrix_UB_22 -0.0160731000
_diffrn_orient_matrix_UB_23 0.0079347000
_diffrn_orient_matrix_UB_31 -0.0021307000
_diffrn_orient_matrix_UB_32 -0.0113265000
_diffrn_orient_matrix_UB_33 -0.0526905000
_diffrn_radiation_monochromator mirror
_diffrn_radiation_probe x-ray
_diffrn_radiation_type MoK\a
_diffrn_radiation_wavelength 0.71073
_diffrn_reflns_av_R_equivalents 0.1205
_diffrn_reflns_av_unetI/netI 0.0492
_diffrn_reflns_Laue_measured_fraction_full 0.998
_diffrn_reflns_Laue_measured_fraction_max 0.998
_diffrn_reflns_limit_h_max 20
_diffrn_reflns_limit_h_min -20
_diffrn_reflns_limit_k_max 20
_diffrn_reflns_limit_k_min -20
_diffrn_reflns_limit_l_max 16
_diffrn_reflns_limit_l_min -15
_diffrn_reflns_number 24002
_diffrn_reflns_point_group_measured_fraction_full 0.998
_diffrn_reflns_point_group_measured_fraction_max 0.998
_diffrn_reflns_theta_full 25.242
_diffrn_reflns_theta_max 26.370
_diffrn_reflns_theta_min 3.137
_diffrn_source 'micro-focus sealed X-ray tube'
_diffrn_source_type 'PhotonJet (Mo) X-ray Source'
_exptl_absorpt_coefficient_mu 64.744
_exptl_absorpt_correction_T_max 1.00000
_exptl_absorpt_correction_T_min 0.03546
_exptl_absorpt_correction_type multi-scan
_exptl_absorpt_process_details
;
CrysAlisPro 1.171.39.44a (Rigaku Oxford Diffraction, 2018)
Empirical absorption correction using spherical harmonics,
 implemented in SCALE3 ABSPACK scaling algorithm.
;
_exptl_crystal_colour 'clear light colourless'
_exptl_crystal_colour_lustre clear
_exptl_crystal_colour_modifier light
_exptl_crystal_colour_primary colourless
_exptl_crystal_density_diffrn 6.962
_exptl_crystal_description block
_exptl_crystal_F_000 5904
_exptl_crystal_size_max 0.1
_exptl_crystal_size_mid 0.1
_exptl_crystal_size_min 0.1
_refine_diff_density_max 1.729
_refine_diff_density_min -5.330
_refine_diff_density_rms 0.651
_refine_ls_extinction_method none
_refine_ls_goodness_of_fit_ref 1.053
_refine_ls_hydrogen_treatment undef
_refine_ls_matrix_type full
_refine_ls_number_parameters 93
_refine_ls_number_reflns 1837
_refine_ls_number_restraints 0
_refine_ls_restrained_S_all 1.053
_refine_ls_R_factor_all 0.0401
_refine_ls_R_factor_gt 0.0354
_refine_ls_shift/su_max 0.001
_refine_ls_shift/su_mean 0.000
_refine_ls_structure_factor_coef Fsqd
_refine_ls_weighting_details 'w=1/[\s^2^(Fo^2^)+(0.0374P)^2^+140.6403P] where P=(Fo^2^+2Fc^2^)/3'
_refine_ls_weighting_scheme calc
_refine_ls_wR_factor_gt 0.0866
_refine_ls_wR_factor_ref 0.0894
_reflns_Friedel_coverage 0.000
_reflns_number_gt 1641
_reflns_number_total 1837
_reflns_threshold_expression 'I > 2\s(I)'
_cod_data_source_file c9dt02839k2.cif
_cod_data_source_block exp_4106
_cod_depositor_comments 'Adding full bibliography for 7700866.cif.'
_cod_database_code 7700866
_shelx_shelxl_version_number 2014/7
_chemical_oxdiff_formula SrPbOCl
_chemical_oxdiff_usercomment 'hemisphere 0.8 0.5 10s RT'
_shelx_space_group_comment
;
The symmetry employed for this shelxl refinement is uniquely defined
by the following loop, which should always be used as a source of
symmetry information in preference to the above space-group names.
They are only intended as comments.
;
_shelx_estimated_absorpt_t_max 0.060
_shelx_estimated_absorpt_t_min 0.060
_reflns_odcompleteness_completeness 99.84
_reflns_odcompleteness_iscentric 1
_reflns_odcompleteness_theta 26.32
_olex2_refinement_description
;
;
_olex2_submission_special_instructions 'No special instructions were received'
_oxdiff_exptl_absorpt_empirical_details
;
Empirical correction (ABSPACK) includes:
- Absorption correction using spherical harmonics
- Frame scaling
;
_oxdiff_exptl_absorpt_empirical_full_max 9.421
_oxdiff_exptl_absorpt_empirical_full_min 0.278

loop_
_space_group_symop_operation_xyz
'x, y, z'
'-x, -y, z'
'-y, x, z'
'y, -x, z'
'x+1/2, y+1/2, z+1/2'
'-x+1/2, -y+1/2, z+1/2'
'-y+1/2, x+1/2, z+1/2'
'y+1/2, -x+1/2, z+1/2'
'-x, -y, -z'
'x, y, -z'
'y, -x, -z'
'-y, x, -z'
'-x+1/2, -y+1/2, -z+1/2'
'x+1/2, y+1/2, -z+1/2'
'y+1/2, -x+1/2, -z+1/2'
'-y+1/2, x+1/2, -z+1/2'

loop_
_atom_site_label
_atom_site_type_symbol
_atom_site_fract_x
_atom_site_fract_y
_atom_site_fract_z
_atom_site_U_iso_or_equiv
_atom_site_adp_type
_atom_site_occupancy
_atom_site_site_symmetry_order
_atom_site_calc_flag
_atom_site_refinement_flags_posn
_atom_site_refinement_flags_adp
_atom_site_refinement_flags_occupancy
Pb3 Pb 0.85229(2) 0.90217(3) 0.35138(3) 0.01462(15) Uani 1 1 d . . .
Pb1 Pb 1.02327(2) 0.62868(3) 0.35621(3) 0.01425(15) Uani 1 1 d . . .
Pb2 Pb 0.93734(2) 0.74625(3) 0.15431(3) 0.01645(15) Uani 1 1 d . . .
Ba1 Ba 0.79115(4) 0.66926(4) 0.34323(6) 0.0198(2) Uani 1 1 d . . .
Sr1 Sr 0.5000 0.5000 0.5000 0.0156(5) Uani 1 8 d S T P
Cl1 Cl 0.9278(3) 0.7578(3) 0.5000 0.0260(9) Uani 1 2 d S T P
Cl3 Cl 0.7247(3) 0.8248(3) 0.5000 0.0273(9) Uani 1 2 d S T P
Cl4 Cl 0.6521(3) 0.5942(3) 0.5000 0.0366(12) Uani 1 2 d S T P
Cl2 Cl 0.8718(3) 0.5406(3) 0.5000 0.0328(11) Uani 1 2 d S T P
Cl5 Cl 0.5000 0.5000 0.2793(5) 0.054(2) Uani 1 4 d S T P
O00B O 0.9155(4) 0.6287(4) 0.2464(5) 0.0136(15) Uani 1 1 d . . .
O00C O 0.8343(4) 0.7953(4) 0.2570(5) 0.0156(16) Uani 1 1 d . . .
O00D O 0.7485(4) 0.9534(4) 0.2659(5) 0.0134(14) Uani 1 1 d . . .

loop_
_atom_site_aniso_label
_atom_site_aniso_U_11
_atom_site_aniso_U_22
_atom_site_aniso_U_33
_atom_site_aniso_U_23
_atom_site_aniso_U_13
_atom_site_aniso_U_12
Pb3 0.0119(2) 0.0119(2) 0.0201(3) -0.00039(15) -0.00392(14) 0.00108(13)
Pb1 0.0115(2) 0.0143(2) 0.0170(3) -0.00021(15) 0.00107(14) -0.00031(14)
Pb2 0.0129(2) 0.0168(2) 0.0197(3) -0.00011(15) 0.00062(14) 0.00085(14)
Ba1 0.0163(4) 0.0157(4) 0.0273(4) 0.0008(2) 0.0008(3) 0.0015(2)
Sr1 0.0162(8) 0.0162(8) 0.0143(13) 0.000 0.000 0.000
Cl1 0.034(2) 0.026(2) 0.018(2) 0.000 0.000 0.0145(17)
Cl3 0.0191(19) 0.033(2) 0.030(2) 0.000 0.000 -0.0001(15)
Cl4 0.022(2) 0.036(3) 0.052(3) 0.000 0.000 -0.0018(18)
Cl2 0.031(2) 0.039(2) 0.028(3) 0.000 0.000 -0.0149(18)
Cl5 0.074(3) 0.074(3) 0.014(3) 0.000 0.000 0.000
O00B 0.018(4) 0.007(3) 0.016(4) -0.001(3) 0.000(3) -0.005(3)
O00C 0.019(4) 0.012(4) 0.016(4) 0.000(3) 0.002(3) 0.006(3)
O00D 0.013(3) 0.014(3) 0.014(3) 0.001(3) 0.003(3) 0.003(3)

loop_
_atom_type_symbol
_atom_type_description
_atom_type_scat_dispersion_real
_atom_type_scat_dispersion_imag
_atom_type_scat_source
Ba Ba -0.3244 2.2819 'International Tables Vol C Tables 4.2.6.8 and 6.1.1.4'
Cl Cl 0.1484 0.1585 'International Tables Vol C Tables 4.2.6.8 and 6.1.1.4'
O O 0.0106 0.0060 'International Tables Vol C Tables 4.2.6.8 and 6.1.1.4'
Pb Pb -3.3944 10.1111 'International Tables Vol C Tables 4.2.6.8 and 6.1.1.4'
Sr Sr -1.5307 3.2498 'International Tables Vol C Tables 4.2.6.8 and 6.1.1.4'

loop_
_geom_angle_atom_site_label_1
_geom_angle_atom_site_label_2
_geom_angle_atom_site_label_3
_geom_angle
_geom_angle_site_symmetry_1
_geom_angle_site_symmetry_3
Ba1 Pb3 Ba1 60.59(2) 13_665 .
O00C Pb3 Ba1 41.91(19) . 13_665
O00C Pb3 Ba1 33.63(18) . .
O00C Pb3 O00D 85.0(3) . .
O00D Pb3 Ba1 99.14(18) . .
O00D Pb3 Ba1 43.28(18) . 13_665
Pb2 Pb1 Ba1 63.175(15) . 15_565
Pb2 Pb1 Ba1 59.023(15) . .
Ba1 Pb1 Ba1 122.196(12) 15_565 .
O00B Pb1 Pb2 39.15(17) . .
O00B Pb1 Pb2 91.88(17) 15_565 .
O00B Pb1 Ba1 37.73(17) . .
O00B Pb1 Ba1 39.78(17) 15_565 15_565
O00B Pb1 Ba1 93.10(17) . 15_565
O00B Pb1 Ba1 139.96(17) 15_565 .
O00B Pb1 O00B 102.3(2) . 15_565
O00B Pb1 O00D 81.1(3) 15_565 3_755
O00B Pb1 O00D 78.8(2) . 3_755
O00D Pb1 Pb2 39.64(17) 3_755 .
O00D Pb1 Ba1 89.65(17) 3_755 .
O00D Pb1 Ba1 41.42(18) 3_755 15_565
Pb1 Pb2 Ba1 64.604(16) . .
Pb1 Pb2 Ba1 123.521(15) . 13_665
Pb1 Pb2 Ba1 61.148(15) . 15_565
Ba1 Pb2 Ba1 125.750(19) . 15_565
Ba1 Pb2 Ba1 60.09(2) . 13_665
Ba1 Pb2 Ba1 168.83(2) 15_565 13_665
O00B Pb2 Pb1 38.67(17) . .
O00B Pb2 Ba1 90.90(17) . 15_565
O00B Pb2 Ba1 98.06(17) . 13_665
O00B Pb2 Ba1 41.98(17) . .
O00B Pb2 O00C 82.6(2) . .
O00B Pb2 O00D 78.6(2) . 3_755
O00C Pb2 Pb1 92.55(17) . .
O00C Pb2 Ba1 35.61(18) . 13_665
O00C Pb2 Ba1 140.72(18) . 15_565
O00C Pb2 Ba1 41.17(17) . .
O00C Pb2 O00D 101.1(3) . 3_755
O00D Pb2 Pb1 39.89(17) 3_755 .
O00D Pb2 Ba1 39.89(18) 3_755 15_565
O00D Pb2 Ba1 94.83(17) 3_755 .
O00D Pb2 Ba1 135.70(18) 3_755 13_665
Pb3 Ba1 Pb1 62.550(16) 13_665 16_645
Pb3 Ba1 Pb2 93.40(2) 13_665 .
Pb3 Ba1 Ba1 63.40(2) 13_665 13_665
Pb1 Ba1 Ba1 96.79(3) 16_645 13_665
Pb2 Ba1 Pb1 61.580(15) . 16_645
Pb2 Ba1 Ba1 64.13(2) . 13_665
Cl1 Ba1 Pb3 171.82(6) . 13_665
Cl1 Ba1 Pb1 117.60(6) . 16_645
Cl1 Ba1 Pb2 80.16(5) . .
Cl1 Ba1 Ba1 108.93(7) . 13_665
Cl1 Ba1 Cl3 61.87(10) . .
Cl3 Ba1 Pb3 116.63(7) . 13_665
Cl3 Ba1 Pb1 171.61(6) . 16_645
Cl3 Ba1 Pb2 110.72(7) . .
Cl3 Ba1 Ba1 76.06(5) . 13_665
Cl4 Ba1 Pb3 82.61(5) . 13_665
Cl4 Ba1 Pb1 115.71(8) . 16_645
Cl4 Ba1 Pb2 175.97(6) . .
Cl4 Ba1 Ba1 114.16(8) . 13_665
Cl4 Ba1 Cl1 103.86(8) . .
Cl4 Ba1 Cl3 71.78(10) . .
Cl2 Ba1 Pb3 119.82(7) . 13_665
Cl2 Ba1 Pb1 83.34(6) . 16_645
Cl2 Ba1 Pb2 112.77(8) . .
Cl2 Ba1 Ba1 176.10(8) . 13_665
Cl2 Ba1 Cl1 67.72(9) . .
Cl2 Ba1 Cl3 103.48(8) . .
Cl2 Ba1 Cl4 69.09(10) . .
O00B Ba1 Pb3 94.90(16) . 13_665
O00B Ba1 Pb1 36.34(15) . 16_645
O00B Ba1 Pb2 38.18(15) . .
O00B Ba1 Ba1 98.46(16) . 13_665
O00B Ba1 Cl1 83.18(17) . .
O00B Ba1 Cl3 139.35(17) . .
O00B Ba1 Cl4 141.36(17) . .
O00B Ba1 Cl2 79.32(17) . .
O00B Ba1 O00C 117.8(2) . 13_665
O00B Ba1 O00D 73.3(2) . 13_665
O00C Ba1 Pb3 97.67(17) . 13_665
O00C Ba1 Pb3 35.19(15) 13_665 13_665
O00C Ba1 Pb1 93.98(15) 13_665 16_645
O00C Ba1 Pb1 96.55(16) . 16_645
O00C Ba1 Pb2 95.87(16) 13_665 .
O00C Ba1 Pb2 38.10(16) . .
O00C Ba1 Ba1 38.78(16) 13_665 13_665
O00C Ba1 Ba1 39.72(17) . 13_665
O00C Ba1 Cl1 139.90(17) 13_665 .
O00C Ba1 Cl1 74.15(18) . .
O00C Ba1 Cl3 75.15(17) . .
O00C Ba1 Cl3 83.22(16) 13_665 .
O00C Ba1 Cl4 142.82(18) . .
O00C Ba1 Cl4 81.18(17) 13_665 .
O00C Ba1 Cl2 145.12(18) 13_665 .
O00C Ba1 Cl2 136.38(19) . .
O00C Ba1 O00B 75.8(2) . .
O00C Ba1 O00C 78.5(3) . 13_665
O00C Ba1 O00D 71.4(2) 13_665 13_665
O00C Ba1 O00D 118.6(2) . 13_665
O00D Ba1 Pb3 36.31(15) 13_665 13_665
O00D Ba1 Pb1 37.05(15) 13_665 16_645
O00D Ba1 Pb2 93.39(15) 13_665 .
O00D Ba1 Ba1 95.57(16) 13_665 13_665
O00D Ba1 Cl1 148.27(17) 13_665 .
O00D Ba1 Cl3 146.68(17) 13_665 .
O00D Ba1 Cl4 83.08(17) 13_665 .
O00D Ba1 Cl2 86.89(17) 13_665 .
Cl4 Sr1 Cl4 90.0 9_666 3_655
Cl4 Sr1 Cl4 180.0 9_666 .
Cl4 Sr1 Cl4 180.0 11_566 3_655
Cl4 Sr1 Cl4 90.0 3_655 .
Cl4 Sr1 Cl4 90.0 11_566 .
Cl4 Sr1 Cl4 90.0 9_666 11_566
Cl5 Sr1 Cl4 90.000(1) 9_666 9_666
Cl5 Sr1 Cl4 90.0 9_666 11_566
Cl5 Sr1 Cl4 90.000(1) . .
Cl5 Sr1 Cl4 90.000(1) . 9_666
Cl5 Sr1 Cl4 90.0 . 3_655
Cl5 Sr1 Cl4 90.000(1) 9_666 .
Cl5 Sr1 Cl4 90.0 9_666 3_655
Cl5 Sr1 Cl4 90.0 . 11_566
Cl5 Sr1 Cl5 180.0 9_666 .
Ba1 Cl1 Ba1 75.18(10) 10_556 .
Ba1 Cl3 Ba1 73.08(9) . 10_556
Ba1 Cl4 Ba1 76.86(10) . 10_556
Sr1 Cl4 Ba1 141.44(5) . .
Sr1 Cl4 Ba1 141.44(5) . 10_556
Ba1 Cl2 Ba1 79.08(12) 10_556 .
Pb1 O00B Pb1 127.7(3) . 16_645
Pb1 O00B Pb2 102.2(3) . .
Pb1 O00B Ba1 103.9(3) 16_645 .
Pb1 O00B Ba1 108.2(3) . .
Pb2 O00B Pb1 111.7(3) . 16_645
Pb2 O00B Ba1 99.8(2) . .
Pb3 O00C Pb2 121.1(3) . .
Pb3 O00C Ba1 117.2(3) . .
Pb3 O00C Ba1 102.9(3) . 13_665
Pb2 O00C Ba1 100.7(2) . .
Pb2 O00C Ba1 112.1(3) . 13_665
Ba1 O00C Ba1 101.5(3) . 13_665
Pb3 O00D Pb1 117.1(3) . 4_575
Pb3 O00D Pb2 129.0(3) . 4_575
Pb3 O00D Ba1 100.4(3) . 13_665
Pb1 O00D Ba1 101.5(3) 4_575 13_665
Pb2 O00D Pb1 100.5(3) 4_575 4_575
Pb2 O00D Ba1 104.6(3) 4_575 13_665

loop_
_geom_bond_atom_site_label_1
_geom_bond_atom_site_label_2
_geom_bond_distance
_geom_bond_site_symmetry_2
Pb3 Ba1 3.6278(10) 13_665
Pb3 Ba1 3.9125(7) .
Pb3 O00C 2.145(7) .
Pb3 O00D 2.184(7) .
Pb1 Pb2 3.5312(7) .
Pb1 Ba1 3.7450(9) 15_565
Pb1 Ba1 3.8311(7) .
Pb1 O00B 2.286(7) 15_565
Pb1 O00B 2.257(7) .
Pb1 O00D 2.303(7) 3_755
Pb2 Ba1 3.6360(9) .
Pb2 Ba1 3.9568(7) 13_665
Pb2 Ba1 3.8156(8) 15_565
Pb2 O00B 2.281(7) .
Pb2 O00C 2.283(7) .
Pb2 O00D 2.291(7) 3_755
Ba1 Pb3 3.6277(10) 13_665
Ba1 Pb1 3.7450(9) 16_645
Ba1 Ba1 3.8115(14) 13_665
Ba1 Cl1 3.338(4) .
Ba1 Cl3 3.419(4) .
Ba1 Cl4 3.276(4) .
Ba1 Cl2 3.198(4) .
Ba1 O00B 2.468(7) .
Ba1 O00C 2.486(7) 13_665
Ba1 O00C 2.436(7) .
Ba1 O00D 2.529(7) 13_665
Sr1 Cl4 2.906(5) 3_655
Sr1 Cl4 2.906(5) 11_566
Sr1 Cl4 2.906(5) 9_666
Sr1 Cl4 2.906(5) .
Sr1 Cl5 2.866(6) .
Sr1 Cl5 2.866(6) 9_666
Cl1 Ba1 3.337(4) 10_556
Cl3 Ba1 3.420(4) 10_556
Cl4 Ba1 3.276(4) 10_556
Cl2 Ba1 3.198(4) 10_556
O00B Pb1 2.286(7) 16_645
O00C Ba1 2.486(7) 13_665
O00D Pb1 2.303(7) 4_575
O00D Pb2 2.291(7) 4_575
O00D Ba1 2.529(7) 13_665
